data_4022861
loop_
_publ_author_name
'Ana Arrieta'
'Dorleta Otaegui'
'Aizpea Zubia'
'Fernando P. Coss\'io'
'\'Angel D\'iaz-Ortiz'
'Antonio de la Hoz'
'M. Antonia Herrero'
'Pilar Prieto'
'Concepci\'on Foces-Foces'
'Jos\'e L. Pizarro'
'Mar\'ia I. Arriort\'ua'

_publ_contact_author_address
;                                           
     Instituto Rocasolano, CSIC
     Departamento de Cristalograf\'ia
     Serrano 119
     E-28006 Madrid
     Spain
;
_publ_contact_author_email cfoces@iqfr.csic.es
_publ_contact_author_fax 34-91-5641431
_publ_contact_author_name 'Foces-Foces, C.'
_publ_contact_author_phone 34-91-5619400
_publ_section_title
;
 Solvent-Free Thermal and Microwave-Assisted [3 + 2] Cycloadditions
 between Stabilized Azomethine Ylides and Nitrostyrenes.
 An Experimental and Theoretical Study
;
_journal_name_full 'Journal of Organic Chemistry'
_journal_page_first 4313
_journal_page_last 4322
_journal_paper_doi 10.1021/jo062672z
_journal_volume 72
_journal_year 2007
_chemical_formula_sum 'C22 H24 N2 O6'
_chemical_formula_weight 412.43
_chemical_name_systematic
;
 2R*,3R*,4S*,5S*)-2-methoxycarbonyl-3-(4-methoxyphenyl)-5-
(4-methylphenyl)-4-nitropyrrolidine
;
_space_group_IT_number 2
_symmetry_cell_setting triclinic
_symmetry_space_group_name_Hall '-P 1'
_symmetry_space_group_name_H-M 'P -1'
_atom_sites_solution_hydrogens geom
_atom_sites_solution_primary direct
_atom_sites_solution_secondary difmap
_audit_creation_method SHELXL-97
_cell_angle_alpha 90.737(5)
_cell_angle_beta 98.140(6)
_cell_angle_gamma 97.005(5)
_cell_formula_units_Z 4
_cell_length_a 9.7474(12)
_cell_length_b 14.4829(14)
_cell_length_c 15.887(2)
_cell_measurement_reflns_used 9230
_cell_measurement_temperature 293(2)
_cell_measurement_theta_max 27.50
_cell_measurement_theta_min 2.60
_cell_volume 2202.6(4)
_computing_cell_refinement 'HKL Scalepack (Otwinowski & Minor 1997)'
_computing_data_collection 'Collect (Nonius BV, 2000)'
_computing_data_reduction 'HKL Denzo and Scalepak (Otwinowski & Minor, 1997)'
_computing_molecular_graphics 'WinGX (Farrugia, 1999), PLATON (Spek, 2003) and MERCURY (Bruno et al., 2002)'
_computing_structure_refinement 'SHELXL-97 (Sheldrick, 1997)'
_computing_structure_solution 'SIR97 (Altomare et al., 1999)'
_diffrn_ambient_temperature 293(2)
_diffrn_detector_area_resol_mean 9
_diffrn_measured_fraction_theta_full 0.986
_diffrn_measured_fraction_theta_max 0.986
_diffrn_measurement_device '95mm CCD camera on \k-goniostat'
_diffrn_measurement_device_type KappaCCD
_diffrn_radiation_monochromator 'horizontally mounted graphite crystal'
_diffrn_radiation_source 'fine-focus sealed tube'
_diffrn_radiation_type MoK\a
_diffrn_radiation_wavelength 0.71073
_diffrn_reflns_av_R_equivalents 0.0000
_diffrn_reflns_av_sigmaI/netI 0.0443
_diffrn_reflns_limit_h_max 12
_diffrn_reflns_limit_h_min 0
_diffrn_reflns_limit_k_max 18
_diffrn_reflns_limit_k_min -18
_diffrn_reflns_limit_l_max 20
_diffrn_reflns_limit_l_min -20
_diffrn_reflns_number 9980
_diffrn_reflns_theta_full 27.49
_diffrn_reflns_theta_max 27.49
_diffrn_reflns_theta_min 2.60
_exptl_absorpt_coefficient_mu 0.091
_exptl_absorpt_correction_type none
_exptl_crystal_density_diffrn 1.244
_exptl_crystal_density_method 'not measured'
_exptl_crystal_F_000 872
_refine_diff_density_max 0.323
_refine_diff_density_min -0.212
_refine_diff_density_rms 0.055
_refine_ls_extinction_coef 0.041(4)
_refine_ls_extinction_expression Fc^*^=kFc[1+0.001xFc^2^\l^3^/sin(2\q)]^-1/4^
_refine_ls_extinction_method SHELXL
_refine_ls_goodness_of_fit_ref 1.088
_refine_ls_hydrogen_treatment mixed
_refine_ls_matrix_type full
_refine_ls_number_parameters 542
_refine_ls_number_reflns 9980
_refine_ls_number_restraints 0
_refine_ls_restrained_S_all 1.088
_refine_ls_R_factor_all 0.1019
_refine_ls_R_factor_gt 0.0816
_refine_ls_shift/su_max 0.006
_refine_ls_shift/su_mean 0.001
_refine_ls_structure_factor_coef Fsqd
_refine_ls_weighting_details 'calc w=1/[\s^2^(Fo^2^)+(0.0866P)^2^+1.7100P] where P=(Fo^2^+2Fc^2^)/3'
_refine_ls_weighting_scheme calc
_refine_ls_wR_factor_gt 0.2069
_refine_ls_wR_factor_ref 0.2208
_reflns_number_gt 8036
_reflns_number_total 9980
_reflns_threshold_expression >2sigma(I)
_cod_data_source_file jo062672zsi20070112_010850.cif
_cod_data_source_block epimer(8)
_cod_depositor_comments
;
The following automatic conversions were performed:
'_symmetry_cell_setting' value 'Triclinic' changed to 'triclinic'
according to '/home/saulius/struct/CIF-dictionaries/cif_core.dic'
dictionary named 'cif_core.dic' version 2.4.1 from 2010-06-29.

Automatic conversion script
Id: cif_fix_enum 1527 2010-12-29 10:47:43Z saulius 
;
_cod_database_code 4022861

loop_
_symmetry_equiv_pos_as_xyz
'x, y, z'
'-x, -y, -z'

loop_
_atom_site_label
_atom_site_type_symbol
_atom_site_fract_x
_atom_site_fract_y
_atom_site_fract_z
_atom_site_U_iso_or_equiv
_atom_site_adp_type
_atom_site_occupancy
_atom_site_symmetry_multiplicity
_atom_site_calc_flag
_atom_site_refinement_flags
N1 N 0.1457(2) 0.70999(15) 0.14715(14) 0.0455(5) Uani 1 1 d .
C2 C 0.1120(2) 0.71536(17) 0.23342(15) 0.0379(5) Uani 1 1 d .
H2 H 0.0105 0.7070 0.2327 0.045 Uiso 1 1 calc R
C3 C 0.1745(2) 0.81541(16) 0.26435(15) 0.0380(5) Uani 1 1 d .
H3 H 0.1086 0.8574 0.2403 0.046 Uiso 1 1 calc R
C4 C 0.3020(3) 0.83144(17) 0.21833(16) 0.0418(6) Uani 1 1 d .
H4 H 0.3791 0.8040 0.2511 0.050 Uiso 1 1 calc R
C5 C 0.2627(3) 0.77938(17) 0.13047(17) 0.0410(6) Uani 1 1 d .
H5 H 0.3407 0.7462 0.1199 0.049 Uiso 1 1 calc R
C6 C 0.2281(3) 0.84043(17) 0.05577(16) 0.0413(6) Uani 1 1 d .
C7 C 0.3380(3) 0.8812(2) 0.01643(18) 0.0497(7) Uani 1 1 d .
H7 H 0.4287 0.8696 0.0357 0.060 Uiso 1 1 calc R
C8 C 0.3135(4) 0.9392(2) -0.05132(19) 0.0582(8) Uani 1 1 d .
H8 H 0.3885 0.9669 -0.0762 0.070 Uiso 1 1 calc R
C9 C 0.1799(4) 0.9568(2) -0.08272(19) 0.0593(8) Uani 1 1 d .
C10 C 0.0708(4) 0.9146(2) -0.0446(2) 0.0626(8) Uani 1 1 d .
H10 H -0.0200 0.9249 -0.0653 0.075 Uiso 1 1 calc R
C11 C 0.0938(3) 0.8568(2) 0.02446(19) 0.0527(7) Uani 1 1 d .
H11 H 0.0188 0.8293 0.0493 0.063 Uiso 1 1 calc R
C12 C 0.1554(5) 1.0206(3) -0.1563(3) 0.0933(13) Uani 1 1 d .
H121 H 0.0568 1.0197 -0.1737 0.112 Uiso 1 1 calc R
H122 H 0.1977 0.9998 -0.2030 0.112 Uiso 1 1 calc R
H123 H 0.1962 1.0828 -0.1390 0.112 Uiso 1 1 calc R
C13 C 0.1009(3) 0.6292(2) 0.1013(2) 0.0582(8) Uani 1 1 d .
O14 O 0.0181(3) 0.57034(15) 0.12762(15) 0.0719(7) Uani 1 1 d .
C15 C 0.1562(5) 0.6163(3) 0.0194(3) 0.0901(14) Uani 1 1 d .
H151 H 0.1142 0.5578 -0.0073 0.108 Uiso 1 1 calc R
H152 H 0.2557 0.6167 0.0306 0.108 Uiso 1 1 calc R
H153 H 0.1342 0.6659 -0.0176 0.108 Uiso 1 1 calc R
C16 C 0.1784(2) 0.64195(17) 0.28684(17) 0.0412(6) Uani 1 1 d .
O17 O 0.2882(2) 0.61606(15) 0.27825(16) 0.0625(6) Uani 1 1 d .
O18 O 0.10349(18) 0.61330(14) 0.34735(12) 0.0508(5) Uani 1 1 d .
C19 C 0.1644(4) 0.5495(3) 0.4075(3) 0.0824(12) Uani 1 1 d .
H191 H 0.2002 0.5022 0.3772 0.099 Uiso 1 1 calc R
H192 H 0.0941 0.5212 0.4390 0.099 Uiso 1 1 calc R
H193 H 0.2390 0.5832 0.4460 0.099 Uiso 1 1 calc R
C20 C 0.2018(3) 0.83421(17) 0.35970(16) 0.0391(5) Uani 1 1 d .
C21 C 0.1132(3) 0.88275(18) 0.39867(18) 0.0463(6) Uani 1 1 d .
H21 H 0.0394 0.9059 0.3654 0.056 Uiso 1 1 calc R
C22 C 0.1317(3) 0.8976(2) 0.48562(19) 0.0542(7) Uani 1 1 d .
H22 H 0.0702 0.9300 0.5102 0.065 Uiso 1 1 calc R
C23 C 0.2408(3) 0.86470(18) 0.53633(17) 0.0509(7) Uani 1 1 d .
C24 C 0.3331(3) 0.8176(2) 0.49905(19) 0.0561(7) Uani 1 1 d .
H24 H 0.4080 0.7958 0.5325 0.067 Uiso 1 1 calc R
C25 C 0.3130(3) 0.8031(2) 0.41141(18) 0.0517(7) Uani 1 1 d .
H25 H 0.3756 0.7718 0.3866 0.062 Uiso 1 1 calc R
O26 O 0.2484(3) 0.88096(16) 0.62200(13) 0.0742(7) Uani 1 1 d .
C27 C 0.3568(6) 0.8461(3) 0.6767(2) 0.0999(15) Uani 1 1 d .
H271 H 0.3465 0.7795 0.6707 0.120 Uiso 1 1 calc R
H272 H 0.3518 0.8638 0.7345 0.120 Uiso 1 1 calc R
H273 H 0.4456 0.8715 0.6618 0.120 Uiso 1 1 calc R
N28 N 0.3466(3) 0.93341(19) 0.21007(16) 0.0610(7) Uani 1 1 d .
O29 O 0.2594(4) 0.98687(17) 0.2053(2) 0.0999(10) Uani 1 1 d .
O30 O 0.4708(3) 0.9560(2) 0.20632(18) 0.0928(9) Uani 1 1 d .
N31 N 0.3398(2) 0.38140(14) 0.78971(13) 0.0407(5) Uani 1 1 d .
C32 C 0.3755(2) 0.33857(17) 0.71354(16) 0.0375(5) Uani 1 1 d .
H32 H 0.4757 0.3331 0.7216 0.045 Uiso 1 1 calc R
C33 C 0.3423(2) 0.40873(17) 0.64212(15) 0.0363(5) Uani 1 1 d .
H33 H 0.4273 0.4520 0.6402 0.044 Uiso 1 1 calc R
C34 C 0.2379(2) 0.46205(16) 0.67880(15) 0.0360(5) Uani 1 1 d .
H34 H 0.1453 0.4257 0.6675 0.043 Uiso 1 1 calc R
C35 C 0.2846(3) 0.47058(17) 0.77620(15) 0.0389(5) Uani 1 1 d .
H35 H 0.2025 0.4715 0.8052 0.047 Uiso 1 1 calc R
C36 C 0.3894(3) 0.55457(17) 0.80521(15) 0.0407(6) Uani 1 1 d .
C37 C 0.3417(4) 0.6339(2) 0.83375(18) 0.0572(8) Uani 1 1 d .
H37 H 0.2469 0.6341 0.8359 0.069 Uiso 1 1 calc R
C38 C 0.4334(5) 0.7123(2) 0.8590(2) 0.0751(11) Uani 1 1 d .
H38 H 0.3994 0.7648 0.8781 0.090 Uiso 1 1 calc R
C39 C 0.5749(5) 0.7150(2) 0.85651(19) 0.0742(11) Uani 1 1 d .
C40 C 0.6215(4) 0.6353(3) 0.8279(2) 0.0668(9) Uani 1 1 d .
H40 H 0.7162 0.6354 0.8255 0.080 Uiso 1 1 calc R
C41 C 0.5314(3) 0.5561(2) 0.80301(18) 0.0512(7) Uani 1 1 d .
H42 H 0.5657 0.5033 0.7846 0.061 Uiso 1 1 calc R
C42 C 0.6761(7) 0.8007(3) 0.8870(3) 0.122(2) Uani 1 1 d .
H421 H 0.6856 0.8066 0.9479 0.146 Uiso 1 1 calc R
H422 H 0.6413 0.8549 0.8622 0.146 Uiso 1 1 calc R
H423 H 0.7655 0.7947 0.8702 0.146 Uiso 1 1 calc R
C43 C 0.3687(3) 0.3418(2) 0.86602(18) 0.0511(7) Uani 1 1 d .
O44 O 0.4216(2) 0.26893(16) 0.86919(14) 0.0675(6) Uani 1 1 d .
C45 C 0.3327(4) 0.3887(3) 0.9424(2) 0.0754(10) Uani 1 1 d .
H451 H 0.3533 0.4549 0.9383 0.091 Uiso 1 1 calc R
H452 H 0.3866 0.3686 0.9926 0.091 Uiso 1 1 calc R
H453 H 0.2350 0.3730 0.9454 0.091 Uiso 1 1 calc R
C46 C 0.2942(2) 0.24331(17) 0.69424(16) 0.0394(5) Uani 1 1 d .
O47 O 0.17952(19) 0.21832(13) 0.71088(13) 0.0514(5) Uani 1 1 d .
O48 O 0.3680(2) 0.19186(13) 0.65199(13) 0.0516(5) Uani 1 1 d .
C49 C 0.2995(4) 0.1022(2) 0.6194(3) 0.0755(10) Uani 1 1 d .
H491 H 0.3604 0.0726 0.5882 0.091 Uiso 1 1 calc R
H492 H 0.2151 0.1099 0.5825 0.091 Uiso 1 1 calc R
H493 H 0.2774 0.0642 0.6659 0.091 Uiso 1 1 calc R
C50 C 0.2940(2) 0.36743(17) 0.55335(15) 0.0378(5) Uani 1 1 d .
C51 C 0.3879(3) 0.3697(2) 0.49449(17) 0.0475(6) Uani 1 1 d .
H51 H 0.4786 0.3989 0.5096 0.057 Uiso 1 1 calc R
C52 C 0.3486(3) 0.3295(2) 0.41475(19) 0.0587(8) Uani 1 1 d .
H52 H 0.4131 0.3311 0.3767 0.070 Uiso 1 1 calc R
C53 C 0.2136(3) 0.2865(2) 0.39029(18) 0.0548(7) Uani 1 1 d .
C54 C 0.1184(3) 0.2840(2) 0.44702(18) 0.0516(7) Uani 1 1 d .
H54 H 0.0273 0.2556 0.4313 0.062 Uiso 1 1 calc R
C55 C 0.1596(3) 0.32427(19) 0.52760(17) 0.0453(6) Uani 1 1 d .
H55 H 0.0950 0.3222 0.5656 0.054 Uiso 1 1 calc R
O56 O 0.1848(3) 0.2483(2) 0.30968(15) 0.0913(9) Uani 1 1 d .
C57 C 0.0483(6) 0.2022(5) 0.2837(3) 0.149(3) Uani 1 1 d .
H571 H 0.0466 0.1371 0.2947 0.178 Uiso 1 1 calc R
H572 H 0.0219 0.2102 0.2239 0.178 Uiso 1 1 calc R
H573 H -0.0162 0.2282 0.3148 0.178 Uiso 1 1 calc R
N58 N 0.2297(3) 0.55682(16) 0.64189(15) 0.0485(6) Uani 1 1 d .
O59 O 0.3254(3) 0.59233(16) 0.60704(15) 0.0702(6) Uani 1 1 d .
O60 O 0.1282(3) 0.59381(17) 0.65206(18) 0.0807(7) Uani 1 1 d .

loop_
_atom_site_aniso_label
_atom_site_aniso_U_11
_atom_site_aniso_U_22
_atom_site_aniso_U_33
_atom_site_aniso_U_23
_atom_site_aniso_U_13
_atom_site_aniso_U_12
N1 0.0530(13) 0.0401(11) 0.0435(12) -0.0008(9) 0.0182(10) -0.0062(10)
C2 0.0342(12) 0.0409(13) 0.0397(13) 0.0048(10) 0.0111(10) 0.0024(10)
C3 0.0376(12) 0.0344(12) 0.0420(13) 0.0046(10) 0.0044(10) 0.0056(10)
C4 0.0430(13) 0.0369(13) 0.0439(14) 0.0076(10) 0.0055(11) -0.0017(10)
C5 0.0395(13) 0.0370(13) 0.0471(14) 0.0044(10) 0.0124(11) 0.0001(10)
C6 0.0445(14) 0.0391(13) 0.0412(13) 0.0013(10) 0.0127(11) 0.0008(10)
C7 0.0487(15) 0.0524(16) 0.0482(15) 0.0075(12) 0.0128(12) -0.0003(12)
C8 0.071(2) 0.0531(17) 0.0524(17) 0.0113(13) 0.0223(15) -0.0027(15)
C9 0.082(2) 0.0489(16) 0.0462(16) 0.0077(13) 0.0067(15) 0.0093(15)
C10 0.0607(19) 0.068(2) 0.0583(19) 0.0050(15) -0.0006(15) 0.0164(16)
C11 0.0471(15) 0.0590(17) 0.0525(16) 0.0060(13) 0.0104(12) 0.0045(13)
C12 0.128(4) 0.087(3) 0.069(2) 0.032(2) 0.011(2) 0.027(3)
C13 0.0685(19) 0.0486(16) 0.0563(18) -0.0079(13) 0.0227(15) -0.0125(14)
O14 0.0858(16) 0.0544(13) 0.0721(15) -0.0131(11) 0.0317(12) -0.0270(12)
C15 0.126(3) 0.070(2) 0.074(2) -0.0272(19) 0.050(2) -0.028(2)
C16 0.0319(12) 0.0357(12) 0.0556(15) 0.0042(11) 0.0094(11) -0.0017(10)
O17 0.0409(11) 0.0532(12) 0.0994(17) 0.0147(11) 0.0232(11) 0.0133(9)
O18 0.0394(10) 0.0592(12) 0.0540(11) 0.0237(9) 0.0083(8) 0.0031(8)
C19 0.061(2) 0.097(3) 0.084(3) 0.054(2) -0.0052(18) 0.0022(19)
C20 0.0402(13) 0.0333(12) 0.0430(13) 0.0023(10) 0.0053(10) 0.0020(10)
C21 0.0466(14) 0.0407(14) 0.0506(15) -0.0022(11) 0.0021(12) 0.0077(11)
C22 0.0652(18) 0.0450(15) 0.0546(17) -0.0075(13) 0.0124(14) 0.0117(13)
C23 0.0721(19) 0.0345(13) 0.0426(15) -0.0020(11) 0.0046(13) -0.0031(13)
C24 0.0587(17) 0.0582(18) 0.0481(16) 0.0061(13) -0.0064(13) 0.0107(14)
C25 0.0475(15) 0.0618(18) 0.0472(15) 0.0021(13) 0.0048(12) 0.0148(13)
O26 0.120(2) 0.0590(13) 0.0416(12) -0.0049(10) 0.0039(12) 0.0140(13)
C27 0.169(5) 0.076(3) 0.047(2) -0.0051(18) -0.017(2) 0.022(3)
N28 0.0824(19) 0.0461(14) 0.0483(14) 0.0035(11) 0.0099(13) -0.0169(14)
O29 0.142(3) 0.0390(13) 0.126(3) 0.0190(14) 0.043(2) 0.0110(16)
O30 0.0859(19) 0.0856(18) 0.0913(19) 0.0102(15) 0.0074(15) -0.0458(15)
N31 0.0483(12) 0.0385(11) 0.0353(11) 0.0048(8) 0.0032(9) 0.0081(9)
C32 0.0308(11) 0.0379(13) 0.0435(13) 0.0030(10) 0.0028(10) 0.0060(10)
C33 0.0318(11) 0.0382(12) 0.0379(13) 0.0035(10) 0.0048(9) 0.0006(9)
C34 0.0326(11) 0.0355(12) 0.0393(13) 0.0040(10) 0.0042(9) 0.0029(9)
C35 0.0394(13) 0.0414(13) 0.0383(13) 0.0042(10) 0.0099(10) 0.0090(10)
C36 0.0522(14) 0.0406(13) 0.0293(12) 0.0024(10) 0.0066(10) 0.0052(11)
C37 0.080(2) 0.0518(17) 0.0409(15) -0.0027(12) 0.0060(14) 0.0174(15)
C38 0.137(4) 0.0391(16) 0.0454(17) -0.0043(13) 0.000(2) 0.014(2)
C39 0.125(3) 0.0491(18) 0.0363(16) 0.0052(13) 0.0011(18) -0.023(2)
C40 0.071(2) 0.073(2) 0.0474(17) 0.0002(15) 0.0058(15) -0.0219(17)
C41 0.0562(16) 0.0517(16) 0.0436(15) -0.0062(12) 0.0089(12) -0.0026(13)
C42 0.190(5) 0.068(3) 0.083(3) -0.002(2) 0.001(3) -0.062(3)
C43 0.0524(16) 0.0530(16) 0.0462(15) 0.0132(12) -0.0002(12) 0.0069(13)
O44 0.0714(14) 0.0666(14) 0.0651(14) 0.0230(11) -0.0023(11) 0.0232(12)
C45 0.104(3) 0.083(2) 0.0411(17) 0.0143(16) 0.0103(17) 0.018(2)
C46 0.0352(12) 0.0386(13) 0.0437(13) 0.0043(10) 0.0008(10) 0.0076(10)
O47 0.0384(10) 0.0493(11) 0.0643(13) 0.0011(9) 0.0073(9) -0.0033(8)
O48 0.0485(11) 0.0401(10) 0.0670(13) -0.0067(9) 0.0104(9) 0.0071(8)
C49 0.082(2) 0.0473(18) 0.096(3) -0.0243(18) 0.017(2) 0.0018(17)
C50 0.0381(12) 0.0385(13) 0.0369(13) 0.0034(10) 0.0064(10) 0.0036(10)
C51 0.0427(14) 0.0551(16) 0.0447(15) 0.0030(12) 0.0108(11) 0.0008(12)
C52 0.0613(18) 0.070(2) 0.0473(16) -0.0035(14) 0.0230(14) -0.0007(15)
C53 0.0672(19) 0.0561(17) 0.0392(14) -0.0035(12) 0.0108(13) -0.0034(14)
C54 0.0506(16) 0.0550(16) 0.0446(15) 0.0011(12) 0.0017(12) -0.0066(13)
C55 0.0430(14) 0.0524(15) 0.0397(14) 0.0016(11) 0.0098(11) -0.0013(11)
O56 0.100(2) 0.117(2) 0.0484(13) -0.0278(14) 0.0188(13) -0.0268(17)
C57 0.137(5) 0.208(7) 0.076(3) -0.072(4) 0.019(3) -0.075(5)
N58 0.0538(14) 0.0446(12) 0.0448(13) 0.0039(10) -0.0054(10) 0.0108(11)
O59 0.0874(17) 0.0540(13) 0.0698(15) 0.0240(11) 0.0195(13) -0.0001(12)
O60 0.0747(16) 0.0652(15) 0.106(2) 0.0139(13) 0.0014(14) 0.0355(13)

loop_
_atom_type_symbol
_atom_type_description
_atom_type_scat_dispersion_real
_atom_type_scat_dispersion_imag
_atom_type_scat_source
C C 0.0033 0.0016 'International Tables Vol C Tables 4.2.6.8 and 6.1.1.4'
H H 0.0000 0.0000 'International Tables Vol C Tables 4.2.6.8 and 6.1.1.4'
N N 0.0061 0.0033 'International Tables Vol C Tables 4.2.6.8 and 6.1.1.4'
O O 0.0106 0.0060 'International Tables Vol C Tables 4.2.6.8 and 6.1.1.4'

loop_
_geom_angle_atom_site_label_1
_geom_angle_atom_site_label_2
_geom_angle_atom_site_label_3
_geom_angle
C13 N1 C2 117.5(2)
C13 N1 C5 125.0(2)
C2 N1 C5 114.1(2)
N1 C2 C16 109.8(2)
N1 C2 C3 103.23(18)
C16 C2 C3 112.3(2)
N1 C2 H2 110.4
C16 C2 H2 110.4
C3 C2 H2 110.4
C20 C3 C4 115.8(2)
C20 C3 C2 116.72(19)
C4 C3 C2 101.92(19)
C20 C3 H3 107.3
C4 C3 H3 107.3
C2 C3 H3 107.3
N28 C4 C3 111.1(2)
N28 C4 C5 112.3(2)
C3 C4 C5 107.1(2)
N28 C4 H4 108.7
C3 C4 H4 108.7
C5 C4 H4 108.7
N1 C5 C6 114.7(2)
N1 C5 C4 101.20(19)
C6 C5 C4 115.2(2)
N1 C5 H5 108.4
C6 C5 H5 108.4
C4 C5 H5 108.4
C11 C6 C7 118.7(3)
C11 C6 C5 123.6(2)
C7 C6 C5 117.7(2)
C8 C7 C6 120.5(3)
C8 C7 H7 119.7
C6 C7 H7 119.7
C9 C8 C7 121.4(3)
C9 C8 H8 119.3
C7 C8 H8 119.3
C10 C9 C8 117.9(3)
C10 C9 C12 121.5(3)
C8 C9 C12 120.6(3)
C9 C10 C11 121.5(3)
C9 C10 H10 119.3
C11 C10 H10 119.3
C6 C11 C10 120.0(3)
C6 C11 H11 120.0
C10 C11 H11 120.0
C9 C12 H121 109.5
C9 C12 H122 109.5
H121 C12 H122 109.5
C9 C12 H123 109.5
H121 C12 H123 109.5
H122 C12 H123 109.5
O14 C13 N1 119.8(3)
O14 C13 C15 122.3(3)
N1 C13 C15 117.9(3)
C13 C15 H151 109.5
C13 C15 H152 109.5
H151 C15 H152 109.5
C13 C15 H153 109.5
H151 C15 H153 109.5
H152 C15 H153 109.5
O17 C16 O18 124.0(2)
O17 C16 C2 124.4(2)
O18 C16 C2 111.5(2)
C16 O18 C19 116.1(2)
O18 C19 H191 109.5
O18 C19 H192 109.5
H191 C19 H192 109.5
O18 C19 H193 109.5
H191 C19 H193 109.5
H192 C19 H193 109.5
C21 C20 C25 117.4(2)
C21 C20 C3 120.1(2)
C25 C20 C3 122.5(2)
C22 C21 C20 121.5(3)
C22 C21 H21 119.2
C20 C21 H21 119.2
C23 C22 C21 120.5(3)
C23 C22 H22 119.8
C21 C22 H22 119.8
O26 C23 C22 116.1(3)
O26 C23 C24 124.5(3)
C22 C23 C24 119.4(3)
C23 C24 C25 119.4(3)
C23 C24 H24 120.3
C25 C24 H24 120.3
C24 C25 C20 121.8(3)
C24 C25 H25 119.1
C20 C25 H25 119.1
C23 O26 C27 118.0(3)
O26 C27 H271 109.5
O26 C27 H272 109.5
H271 C27 H272 109.5
O26 C27 H273 109.5
H271 C27 H273 109.5
H272 C27 H273 109.5
O29 N28 O30 124.6(3)
O29 N28 C4 119.2(3)
O30 N28 C4 116.1(3)
C43 N31 C32 119.7(2)
C43 N31 C35 125.6(2)
C32 N31 C35 114.56(19)
N31 C32 C46 111.5(2)
N31 C32 C33 104.53(18)
C46 C32 C33 112.8(2)
N31 C32 H32 109.3
C46 C32 H32 109.3
C33 C32 H32 109.3
C50 C33 C34 115.16(19)
C50 C33 C32 116.4(2)
C34 C33 C32 101.56(18)
C50 C33 H33 107.7
C34 C33 H33 107.7
C32 C33 H33 107.7
N58 C34 C33 113.0(2)
N58 C34 C35 110.59(19)
C33 C34 C35 106.63(19)
N58 C34 H34 108.8
C33 C34 H34 108.8
C35 C34 H34 108.8
N31 C35 C36 114.1(2)
N31 C35 C34 99.50(18)
C36 C35 C34 114.40(19)
N31 C35 H35 109.5
C36 C35 H35 109.5
C34 C35 H35 109.5
C37 C36 C41 118.5(3)
C37 C36 C35 118.8(3)
C41 C36 C35 122.7(2)
C38 C37 C36 120.5(3)
C38 C37 H37 119.7
C36 C37 H37 119.7
C37 C38 C39 121.6(3)
C37 C38 H38 119.2
C39 C38 H38 119.2
C38 C39 C40 117.5(3)
C38 C39 C42 121.3(4)
C40 C39 C42 121.2(5)
C41 C40 C39 121.8(4)
C41 C40 H40 119.1
C39 C40 H40 119.1
C40 C41 C36 120.2(3)
C40 C41 H42 119.9
C36 C41 H42 119.9
C39 C42 H421 109.5
C39 C42 H422 109.5
H421 C42 H422 109.5
C39 C42 H423 109.5
H421 C42 H423 109.5
H422 C42 H423 109.5
O44 C43 N31 119.1(3)
O44 C43 C45 123.0(3)
N31 C43 C45 117.9(3)
C43 C45 H451 109.5
C43 C45 H452 109.5
H451 C45 H452 109.5
C43 C45 H453 109.5
H451 C45 H453 109.5
H452 C45 H453 109.5
O47 C46 O48 124.9(2)
O47 C46 C32 126.0(2)
O48 C46 C32 109.0(2)
C46 O48 C49 116.7(2)
O48 C49 H491 109.5
O48 C49 H492 109.5
H491 C49 H492 109.5
O48 C49 H493 109.5
H491 C49 H493 109.5
H492 C49 H493 109.5
C55 C50 C51 117.4(2)
C55 C50 C33 122.7(2)
C51 C50 C33 119.8(2)
C52 C51 C50 121.1(3)
C52 C51 H51 119.4
C50 C51 H51 119.4
C51 C52 C53 120.6(3)
C51 C52 H52 119.7
C53 C52 H52 119.7
O56 C53 C54 124.3(3)
O56 C53 C52 116.2(3)
C54 C53 C52 119.5(3)
C53 C54 C55 119.4(3)
C53 C54 H54 120.3
C55 C54 H54 120.3
C50 C55 C54 122.0(2)
C50 C55 H55 119.0
C54 C55 H55 119.0
C53 O56 C57 117.3(3)
O56 C57 H571 109.5
O56 C57 H572 109.5
H571 C57 H572 109.5
O56 C57 H573 109.5
H571 C57 H573 109.5
H572 C57 H573 109.5
O60 N58 O59 124.4(3)
O60 N58 C34 116.5(2)
O59 N58 C34 119.1(2)

loop_
_geom_bond_atom_site_label_1
_geom_bond_atom_site_label_2
_geom_bond_distance
N1 C13 1.361(4)
N1 C2 1.457(3)
N1 C5 1.481(3)
C2 C16 1.518(3)
C2 C3 1.547(3)
C2 H2 0.9800
C3 C20 1.516(3)
C3 C4 1.525(3)
C3 H3 0.9800
C4 N28 1.500(3)
C4 C5 1.554(4)
C4 H4 0.9800
C5 C6 1.513(4)
C5 H5 0.9800
C6 C11 1.383(4)
C6 C7 1.390(4)
C7 C8 1.386(4)
C7 H7 0.9300
C8 C9 1.382(5)
C8 H8 0.9300
C9 C10 1.380(5)
C9 C12 1.509(5)
C10 C11 1.399(4)
C10 H10 0.9300
C11 H11 0.9300
C12 H121 0.9600
C12 H122 0.9600
C12 H123 0.9600
C13 O14 1.221(3)
C13 C15 1.495(4)
C15 H151 0.9600
C15 H152 0.9600
C15 H153 0.9600
C16 O17 1.201(3)
C16 O18 1.328(3)
O18 C19 1.454(4)
C19 H191 0.9600
C19 H192 0.9600
C19 H193 0.9600
C20 C21 1.383(4)
C20 C25 1.389(4)
C21 C22 1.378(4)
C21 H21 0.9300
C22 C23 1.378(4)
C22 H22 0.9300
C23 O26 1.368(3)
C23 C24 1.384(4)
C24 C25 1.388(4)
C24 H24 0.9300
C25 H25 0.9300
O26 C27 1.417(5)
C27 H271 0.9600
C27 H272 0.9600
C27 H273 0.9600
N28 O29 1.213(4)
N28 O30 1.225(4)
N31 C43 1.356(3)
N31 C32 1.457(3)
N31 C35 1.465(3)
C32 C46 1.509(3)
C32 C33 1.559(3)
C32 H32 0.9800
C33 C50 1.513(3)
C33 C34 1.523(3)
C33 H33 0.9800
C34 N58 1.506(3)
C34 C35 1.549(3)
C34 H34 0.9800
C35 C36 1.511(4)
C35 H35 0.9800
C36 C37 1.385(4)
C36 C41 1.387(4)
C37 C38 1.374(5)
C37 H37 0.9300
C38 C39 1.381(6)
C38 H38 0.9300
C39 C40 1.385(6)
C39 C42 1.516(5)
C40 C41 1.374(4)
C40 H40 0.9300
C41 H42 0.9300
C42 H421 0.9600
C42 H422 0.9600
C42 H423 0.9600
C43 O44 1.228(4)
C43 C45 1.488(5)
C45 H451 0.9600
C45 H452 0.9600
C45 H453 0.9600
C46 O47 1.199(3)
C46 O48 1.333(3)
O48 C49 1.440(4)
C49 H491 0.9600
C49 H492 0.9600
C49 H493 0.9600
C50 C55 1.384(4)
C50 C51 1.396(3)
C51 C52 1.371(4)
C51 H51 0.9300
C52 C53 1.385(4)
C52 H52 0.9300
C53 O56 1.367(4)
C53 C54 1.380(4)
C54 C55 1.385(4)
C54 H54 0.9300
C55 H55 0.9300
O56 C57 1.416(5)
C57 H571 0.9600
C57 H572 0.9600
C57 H573 0.9600
N58 O60 1.210(3)
N58 O59 1.216(3)

loop_
_geom_hbond_atom_site_label_D
_geom_hbond_atom_site_label_H
_geom_hbond_atom_site_label_A
_geom_hbond_distance_DH
_geom_hbond_distance_HA
_geom_hbond_distance_DA
_geom_hbond_angle_DHA
_geom_hbond_site_symmetry_A
C19 H193 O59 0.96 2.57 3.347(5) 137.7 .
C19 H192 O60 0.96 2.78 3.328(5) 117.0 2_566
C35 H35 O14 0.98 2.55 3.503(3) 165.4 2_566
C2 H2 O47 0.98 2.52 3.337(3) 141.0 2_566
C21 H21 O47 0.93 2.74 3.290(3) 118.3 2_566
C34 H34 O18 0.98 2.40 3.339(3) 160.5 2_566
C52 H52 O59 0.93 2.63 3.308(4) 130.4 2_666
C25 H25 O48 0.93 2.65 3.395(3) 137.6 2_666
C5 H5 O44 0.98 2.34 3.238(3) 152.6 2_666
C32 H32 O17 0.98 2.33 3.247(3) 155.8 2_666
C42 H422 O29 0.96 2.68 3.452(5) 138.4 2_676

loop_
_geom_torsion_atom_site_label_1
_geom_torsion_atom_site_label_2
_geom_torsion_atom_site_label_3
_geom_torsion_atom_site_label_4
_geom_torsion
C13 N1 C2 C16 61.4(3)
C5 N1 C2 C16 -99.0(2)
C13 N1 C2 C3 -178.6(2)
C5 N1 C2 C3 20.9(3)
N1 C2 C3 C20 -159.9(2)
C16 C2 C3 C20 -41.7(3)
N1 C2 C3 C4 -32.8(2)
C16 C2 C3 C4 85.4(2)
C20 C3 C4 N28 -75.0(3)
C2 C3 C4 N28 157.3(2)
C20 C3 C4 C5 162.1(2)
C2 C3 C4 C5 34.3(2)
C13 N1 C5 C6 76.7(3)
C2 N1 C5 C6 -124.5(2)
C13 N1 C5 C4 -158.6(3)
C2 N1 C5 C4 0.2(3)
N28 C4 C5 N1 -144.2(2)
C3 C4 C5 N1 -22.0(2)
N28 C4 C5 C6 -19.9(3)
C3 C4 C5 C6 102.4(2)
N1 C5 C6 C11 22.8(4)
C4 C5 C6 C11 -94.1(3)
N1 C5 C6 C7 -156.6(2)
C4 C5 C6 C7 86.5(3)
C11 C6 C7 C8 1.8(4)
C5 C6 C7 C8 -178.8(3)
C6 C7 C8 C9 -1.2(5)
C7 C8 C9 C10 -0.1(5)
C7 C8 C9 C12 179.7(3)
C8 C9 C10 C11 0.9(5)
C12 C9 C10 C11 -178.9(3)
C7 C6 C11 C10 -1.0(4)
C5 C6 C11 C10 179.6(3)
C9 C10 C11 C6 -0.3(5)
C2 N1 C13 O14 10.9(5)
C5 N1 C13 O14 169.0(3)
C2 N1 C13 C15 -169.1(3)
C5 N1 C13 C15 -11.1(5)
N1 C2 C16 O17 33.3(4)
C3 C2 C16 O17 -81.0(3)
N1 C2 C16 O18 -150.0(2)
C3 C2 C16 O18 95.7(2)
O17 C16 O18 C19 2.4(4)
C2 C16 O18 C19 -174.3(3)
C4 C3 C20 C21 135.9(2)
C2 C3 C20 C21 -104.2(3)
C4 C3 C20 C25 -45.1(3)
C2 C3 C20 C25 74.8(3)
C25 C20 C21 C22 -1.8(4)
C3 C20 C21 C22 177.2(2)
C20 C21 C22 C23 0.5(4)
C21 C22 C23 O26 -178.5(3)
C21 C22 C23 C24 0.9(4)
O26 C23 C24 C25 178.4(3)
C22 C23 C24 C25 -0.9(4)
C23 C24 C25 C20 -0.4(5)
C21 C20 C25 C24 1.8(4)
C3 C20 C25 C24 -177.3(3)
C22 C23 O26 C27 178.3(3)
C24 C23 O26 C27 -1.0(5)
C3 C4 N28 O29 -29.8(4)
C5 C4 N28 O29 90.1(3)
C3 C4 N28 O30 152.1(3)
C5 C4 N28 O30 -87.9(3)
C43 N31 C32 C46 63.9(3)
C35 N31 C32 C46 -121.1(2)
C43 N31 C32 C33 -173.9(2)
C35 N31 C32 C33 1.1(3)
N31 C32 C33 C50 -148.2(2)
C46 C32 C33 C50 -27.0(3)
N31 C32 C33 C34 -22.4(2)
C46 C32 C33 C34 98.9(2)
C50 C33 C34 N58 -76.0(3)
C32 C33 C34 N58 157.34(19)
C50 C33 C34 C35 162.34(19)
C32 C33 C34 C35 35.7(2)
C43 N31 C35 C36 72.6(3)
C32 N31 C35 C36 -102.1(2)
C43 N31 C35 C34 -165.2(2)
C32 N31 C35 C34 20.2(2)
N58 C34 C35 N31 -157.52(19)
C33 C34 C35 N31 -34.3(2)
N58 C34 C35 C36 -35.5(3)
C33 C34 C35 C36 87.7(2)
N31 C35 C36 C37 -149.7(2)
C34 C35 C36 C37 96.6(3)
N31 C35 C36 C41 31.5(3)
C34 C35 C36 C41 -82.2(3)
C41 C36 C37 C38 0.2(4)
C35 C36 C37 C38 -178.6(3)
C36 C37 C38 C39 0.2(5)
C37 C38 C39 C40 -0.2(5)
C37 C38 C39 C42 -178.1(3)
C38 C39 C40 C41 -0.2(5)
C42 C39 C40 C41 177.6(3)
C39 C40 C41 C36 0.7(5)
C37 C36 C41 C40 -0.7(4)
C35 C36 C41 C40 178.1(3)
C32 N31 C43 O44 -1.8(4)
C35 N31 C43 O44 -176.2(3)
C32 N31 C43 C45 179.0(3)
C35 N31 C43 C45 4.5(4)
N31 C32 C46 O47 30.0(3)
C33 C32 C46 O47 -87.2(3)
N31 C32 C46 O48 -152.7(2)
C33 C32 C46 O48 90.1(2)
O47 C46 O48 C49 4.4(4)
C32 C46 O48 C49 -172.9(3)
C34 C33 C50 C55 -41.6(3)
C32 C33 C50 C55 77.1(3)
C34 C33 C50 C51 140.3(2)
C32 C33 C50 C51 -101.0(3)
C55 C50 C51 C52 -0.8(4)
C33 C50 C51 C52 177.4(3)
C50 C51 C52 C53 0.8(5)
C51 C52 C53 O56 -179.8(3)
C51 C52 C53 C54 -0.2(5)
O56 C53 C54 C55 179.3(3)
C52 C53 C54 C55 -0.3(5)
C51 C50 C55 C54 0.4(4)
C33 C50 C55 C54 -177.8(3)
C53 C54 C55 C50 0.2(4)
C54 C53 O56 C57 -0.8(6)
C52 C53 O56 C57 178.7(5)
C33 C34 N58 O60 163.1(2)
C35 C34 N58 O60 -77.5(3)
C33 C34 N58 O59 -19.4(3)
C35 C34 N58 O59 100.0(3)
H5 C5 C4 H4 -18.5
H4 C4 C3 H3 164.4
H3 C3 C2 H2 -38.3
H2 C2 N1 C5 139.0
H3 C3 C2 N1 79.8
H4 C4 C3 C2 -83.0
H5 C5 C4 C3 -135.9
H35 C35 C34 H34 -31.7
H34 C34 C33 H33 165.3
H33 C33 C32 H32 -26.2
H32 C32 N31 C35 118.0
H33 C33 C32 N31 90.7
H34 C34 C33 C32 -81.6
H35 C35 C34 C33 -149.0
